data_7014824
loop_
_publ_author_name
'Zhang, Wei Hong'
'Dong, Zhe'
'Wang, Yao Yu'
'Hou, Lei'
'Jin, Jun Cheng'
'Huang, Wen Huan'
'Shi, Qi Zhen'

_publ_section_title
;
 Synthesis, structural diversity and fluorescent characterisation of a
 series of d10 metal--organic frameworks (MOFs): reaction conditions,
 secondary ligand and metal effects
;
_journal_issue 11
_journal_name_full 'Dalton Transactions'
_journal_page_first 2509
_journal_paper_doi 10.1039/c0dt01206h
_journal_volume 40
_journal_year 2011
_chemical_formula_moiety 'C41 H50 N2 O8 Zn2'
_chemical_formula_sum 'C41 H50 N2 O8 Zn2'
_chemical_formula_weight 829.57
_chemical_name_systematic
;
?
;
_space_group_IT_number 2
_symmetry_cell_setting triclinic
_symmetry_space_group_name_Hall '-P 1'
_symmetry_space_group_name_H-M 'P -1'
_atom_sites_solution_hydrogens geom
_atom_sites_solution_primary direct
_atom_sites_solution_secondary difmap
_audit_creation_method SHELXL-97
_cell_angle_alpha 101.690(2)
_cell_angle_beta 105.584(2)
_cell_angle_gamma 103.652(2)
_cell_formula_units_Z 2
_cell_length_a 11.7872(15)
_cell_length_b 12.1029(15)
_cell_length_c 14.0397(17)
_cell_measurement_reflns_used 846
_cell_measurement_temperature 120(2)
_cell_measurement_theta_max 17.614
_cell_measurement_theta_min 2.815
_cell_volume 1797.4(4)
_computing_structure_refinement 'SHELXL-97 (Sheldrick, 1997)'
_computing_structure_solution 'SHELXS-97 (Sheldrick, 1990)'
_diffrn_ambient_temperature 120(2)
_diffrn_measured_fraction_theta_full 0.993
_diffrn_measured_fraction_theta_max 0.993
_diffrn_radiation_monochromator graphite
_diffrn_radiation_source 'fine-focus sealed tube'
_diffrn_radiation_type MoK\a
_diffrn_radiation_wavelength 0.71073
_diffrn_reflns_av_R_equivalents 0.0471
_diffrn_reflns_av_sigmaI/netI 0.0738
_diffrn_reflns_limit_h_max 14
_diffrn_reflns_limit_h_min -14
_diffrn_reflns_limit_k_max 15
_diffrn_reflns_limit_k_min -15
_diffrn_reflns_limit_l_max 17
_diffrn_reflns_limit_l_min -17
_diffrn_reflns_number 15833
_diffrn_reflns_theta_full 26.34
_diffrn_reflns_theta_max 26.34
_diffrn_reflns_theta_min 1.81
_exptl_absorpt_coefficient_mu 1.393
_exptl_absorpt_correction_T_max 0.9336
_exptl_absorpt_correction_T_min 0.8732
_exptl_absorpt_correction_type multi-scan
_exptl_absorpt_process_details sadabs
_exptl_crystal_colour colorless
_exptl_crystal_density_diffrn 1.533
_exptl_crystal_density_method 'not measured'
_exptl_crystal_description block
_exptl_crystal_F_000 868
_exptl_crystal_size_max 0.10
_exptl_crystal_size_mid 0.10
_exptl_crystal_size_min 0.05
_refine_diff_density_max 0.645
_refine_diff_density_min -0.848
_refine_diff_density_rms 0.095
_refine_ls_extinction_method none
_refine_ls_goodness_of_fit_ref 1.018
_refine_ls_hydrogen_treatment constr
_refine_ls_matrix_type full
_refine_ls_number_parameters 478
_refine_ls_number_reflns 7282
_refine_ls_number_restraints 1
_refine_ls_restrained_S_all 1.020
_refine_ls_R_factor_all 0.0769
_refine_ls_R_factor_gt 0.0426
_refine_ls_shift/su_max 0.001
_refine_ls_shift/su_mean 0.000
_refine_ls_structure_factor_coef Fsqd
_refine_ls_weighting_details 'calc w=1/[\s^2^(Fo^2^)+(0.0375P)^2^+1.1409P] where P=(Fo^2^+2Fc^2^)/3'
_refine_ls_weighting_scheme calc
_refine_ls_wR_factor_gt 0.0858
_refine_ls_wR_factor_ref 0.0976
_reflns_number_gt 5009
_reflns_number_total 7282
_reflns_threshold_expression >2sigma(I)
_cod_data_source_file C0DT01206H.TXT
_cod_data_source_block 5
_cod_depositor_comments
;
The following automatic conversions were performed:
'_symmetry_cell_setting' value 'Triclinic' changed to 'triclinic'
according to '/home/saulius/struct/CIF-dictionaries/cif_core.dic'
dictionary named 'cif_core.dic' version 2.4.1 from 2010-06-29.

Automatic conversion script
Id: cif_fix_enum 1555 2011-01-17 13:19:09Z saulius 
;
_cod_original_sg_symbol_H-M P-1
_cod_database_code 7014824

loop_
_symmetry_equiv_pos_as_xyz
'x, y, z'
'-x, -y, -z'

loop_
_atom_site_label
_atom_site_type_symbol
_atom_site_fract_x
_atom_site_fract_y
_atom_site_fract_z
_atom_site_U_iso_or_equiv
_atom_site_adp_type
_atom_site_occupancy
_atom_site_symmetry_multiplicity
_atom_site_calc_flag
_atom_site_refinement_flags
_atom_site_disorder_assembly
_atom_site_disorder_group
Zn1 Zn 0.74125(4) 0.68706(3) 0.18827(3) 0.01503(11) Uani 1 1 d U . .
Zn2 Zn 0.75525(4) 0.78529(3) 0.41799(3) 0.01504(11) Uani 1 1 d . . .
N1 N 0.7340(3) 1.5228(2) 1.0956(2) 0.0154(6) Uani 1 1 d . . .
N2 N 0.7708(3) 0.9149(2) 0.5405(2) 0.0166(6) Uani 1 1 d . . .
O1 O 0.7670(2) 0.8572(2) 0.30506(17) 0.0164(5) Uani 1 1 d . . .
O2 O 0.5890(2) 0.8864(2) 0.31096(19) 0.0200(6) Uani 1 1 d . . .
O5 O 0.6644(2) 0.7516(2) 0.07128(18) 0.0192(6) Uani 1 1 d . . .
O6 O 0.8632(2) 0.7805(2) 0.10285(18) 0.0226(5) Uani 1 1 d U . .
O8 O 0.4001(2) 0.3377(2) -0.37827(18) 0.0189(5) Uani 1 1 d . . .
O7 O 0.4208(2) 0.3851(2) -0.21024(18) 0.0193(6) Uani 1 1 d . . .
O3 O 1.0930(2) 1.2561(2) 0.53733(18) 0.0191(6) Uani 1 1 d . . .
O4 O 1.1112(2) 1.3237(2) 0.70229(18) 0.0210(6) Uani 1 1 d . . .
C1 C 0.6808(3) 0.9096(3) 0.2845(3) 0.0171(8) Uani 1 1 d . . .
C2 C 0.7049(3) 1.0041(3) 0.2308(3) 0.0169(8) Uani 1 1 d . . .
H2A H 0.6343 0.9843 0.1664 0.020 Uiso 1 1 calc R . .
H2B H 0.7798 1.0045 0.2115 0.020 Uiso 1 1 calc R . .
C15 C 0.7618(3) 0.7862(3) 0.0494(3) 0.0169(8) Uani 1 1 d . . .
C16 C 0.7519(3) 0.8303(3) -0.0447(3) 0.0167(8) Uani 1 1 d . . .
H16A H 0.8199 0.9050 -0.0266 0.020 Uiso 1 1 calc R . .
H16B H 0.6726 0.8482 -0.0656 0.020 Uiso 1 1 calc R . .
C28 C 0.4641(3) 0.3728(3) -0.2831(3) 0.0169(8) Uani 1 1 d . . .
C27 C 0.6023(3) 0.3986(3) -0.2565(3) 0.0164(8) Uani 1 1 d . . .
H27A H 0.6179 0.3435 -0.3105 0.020 Uiso 1 1 calc R . .
H27B H 0.6342 0.3800 -0.1908 0.020 Uiso 1 1 calc R . .
C14 C 1.0531(3) 1.2974(3) 0.6079(3) 0.0163(8) Uani 1 1 d . . .
C13 C 0.9270(3) 1.3156(3) 0.5811(3) 0.0159(7) Uani 1 1 d . . .
H13A H 0.9406 1.4006 0.6128 0.019 Uiso 1 1 calc R . .
H13B H 0.8804 1.2708 0.6175 0.019 Uiso 1 1 calc R . .
C40 C 0.8393(3) 1.5048(3) 1.0875(3) 0.0178(8) Uani 1 1 d . . .
H40 H 0.9127 1.5705 1.1129 0.021 Uiso 1 1 calc R . .
C41 C 0.8447(4) 1.3943(3) 1.0434(3) 0.0212(8) Uani 1 1 d . . .
H41 H 0.9206 1.3852 1.0375 0.025 Uiso 1 1 calc R . .
C37 C 0.7400(4) 1.2969(3) 1.0080(3) 0.0192(8) Uani 1 1 d . . .
C38 C 0.6300(4) 1.3172(3) 1.0112(3) 0.0205(8) Uani 1 1 d . . .
H38 H 0.5545 1.2539 0.9830 0.025 Uiso 1 1 calc R . .
C39 C 0.6311(3) 1.4304(3) 1.0557(3) 0.0180(8) Uani 1 1 d . . .
H39 H 0.5552 1.4429 1.0580 0.022 Uiso 1 1 calc R . .
C3 C 0.7233(3) 1.1294(3) 0.2979(3) 0.0144(7) Uani 1 1 d . . .
C4 C 0.7710(3) 1.2191(3) 0.2428(3) 0.0173(8) Uani 1 1 d . . .
H4A H 0.8497 1.2115 0.2342 0.021 Uiso 1 1 calc R . .
H4B H 0.7099 1.2018 0.1734 0.021 Uiso 1 1 calc R . .
C5 C 0.7917(3) 1.3457(3) 0.3054(3) 0.0176(8) Uani 1 1 d . . .
H5 H 0.8238 1.4030 0.2694 0.021 Uiso 1 1 calc R . .
C12 C 0.6687(3) 1.3577(3) 0.3154(3) 0.0195(8) Uani 1 1 d . . .
H12A H 0.6810 1.4396 0.3554 0.023 Uiso 1 1 calc R . .
H12B H 0.6076 1.3413 0.2462 0.023 Uiso 1 1 calc R . .
C10 C 0.6206(3) 1.2695(3) 0.3704(3) 0.0189(8) Uani 1 1 d . . .
H10 H 0.5403 1.2768 0.3776 0.023 Uiso 1 1 calc R . .
C9 C 0.6011(3) 1.1432(3) 0.3084(3) 0.0165(8) Uani 1 1 d . . .
H9A H 0.5397 1.1251 0.2391 0.020 Uiso 1 1 calc R . .
H9B H 0.5683 1.0863 0.3435 0.020 Uiso 1 1 calc R . .
C7 C 0.8397(3) 1.2845(3) 0.4697(3) 0.0142(7) Uani 1 1 d . . .
C11 C 0.7152(3) 1.2956(3) 0.4771(3) 0.0165(8) Uani 1 1 d . . .
H11A H 0.6831 1.2394 0.5131 0.020 Uiso 1 1 calc R . .
H11B H 0.7274 1.3769 0.5183 0.020 Uiso 1 1 calc R . .
C8 C 0.8183(3) 1.1583(3) 0.4056(2) 0.0133(7) Uani 1 1 d . . .
H8A H 0.7884 1.1011 0.4415 0.016 Uiso 1 1 calc R . .
H8B H 0.8977 1.1502 0.3989 0.016 Uiso 1 1 calc R . .
C6 C 0.8853(3) 1.3722(3) 0.4124(3) 0.0167(8) Uani 1 1 d . . .
H6A H 0.8985 1.4541 0.4528 0.020 Uiso 1 1 calc R . .
H6B H 0.9655 1.3666 0.4060 0.020 Uiso 1 1 calc R . .
C17 C 0.7582(3) 0.7407(3) -0.1370(3) 0.0156(7) Uani 1 1 d . . .
C18 C 0.7111(3) 0.7776(3) -0.2353(3) 0.0161(8) Uani 1 1 d . . .
H18A H 0.6257 0.7809 -0.2451 0.019 Uiso 1 1 calc R . .
H18B H 0.7642 0.8577 -0.2277 0.019 Uiso 1 1 calc R . .
C19 C 0.7123(3) 0.6891(3) -0.3303(3) 0.0169(8) Uani 1 1 d . . .
H19 H 0.6805 0.7139 -0.3935 0.020 Uiso 1 1 calc R . .
C20 C 0.8451(3) 0.6874(3) -0.3153(3) 0.0220(8) Uani 1 1 d . . .
H20A H 0.8983 0.7671 -0.3089 0.026 Uiso 1 1 calc R . .
H20B H 0.8474 0.6305 -0.3759 0.026 Uiso 1 1 calc R . .
C21 C 0.8937(3) 0.6508(3) -0.2176(3) 0.0175(8) Uani 1 1 d . . .
H21 H 0.9805 0.6495 -0.2077 0.021 Uiso 1 1 calc R . .
C25 C 0.8122(3) 0.5283(3) -0.2283(3) 0.0183(8) Uani 1 1 d . . .
H25A H 0.8437 0.5049 -0.1651 0.022 Uiso 1 1 calc R . .
H25B H 0.8161 0.4702 -0.2872 0.022 Uiso 1 1 calc R . .
C26 C 0.6783(3) 0.5256(3) -0.2454(3) 0.0133(7) Uani 1 1 d . . .
C23 C 0.6756(3) 0.6154(3) -0.1517(3) 0.0139(7) Uani 1 1 d . . .
H23A H 0.5894 0.6163 -0.1617 0.017 Uiso 1 1 calc R . .
H23B H 0.7044 0.5904 -0.0889 0.017 Uiso 1 1 calc R . .
C24 C 0.6302(3) 0.5645(3) -0.3421(3) 0.0166(8) Uani 1 1 d . . .
H24A H 0.5439 0.5650 -0.3524 0.020 Uiso 1 1 calc R . .
H24B H 0.6307 0.5076 -0.4034 0.020 Uiso 1 1 calc R . .
C22 C 0.8908(3) 0.7392(3) -0.1234(3) 0.0186(8) Uani 1 1 d . . .
H22A H 0.9238 0.7160 -0.0603 0.022 Uiso 1 1 calc R . .
H22B H 0.9439 0.8195 -0.1153 0.022 Uiso 1 1 calc R . .
C33 C 0.8807(3) 0.9763(3) 0.6120(3) 0.0172(8) Uani 1 1 d . . .
H33 H 0.9520 0.9580 0.6034 0.021 Uiso 1 1 calc R . .
C32 C 0.8959(3) 1.0648(3) 0.6977(3) 0.0177(8) Uani 1 1 d . . .
H32 H 0.9760 1.1065 0.7465 0.021 Uiso 1 1 calc R . .
C31 C 0.7926(3) 1.0922(3) 0.7117(3) 0.0177(8) Uani 1 1 d . . .
C30 C 0.6789(3) 1.0323(3) 0.6352(3) 0.0192(8) Uani 1 1 d . . .
H30 H 0.6070 1.0522 0.6401 0.023 Uiso 1 1 calc R . .
C29 C 0.6709(3) 0.9441(3) 0.5524(3) 0.0180(8) Uani 1 1 d . . .
H29 H 0.5921 0.9023 0.5017 0.022 Uiso 1 1 calc R . .
C34 C 0.8028(4) 1.1786(3) 0.8097(3) 0.0223(8) Uani 1 1 d . . .
H34A H 0.7864 1.2508 0.7946 0.027 Uiso 1 1 calc R . .
H34B H 0.8878 1.2020 0.8594 0.027 Uiso 1 1 calc R . .
C35 C 0.7088(4) 1.1212(3) 0.8574(3) 0.0247(9) Uani 1 1 d . . .
H35A H 0.6277 1.1307 0.8240 0.030 Uiso 1 1 calc R . .
H35B H 0.6983 1.0351 0.8418 0.030 Uiso 1 1 calc R . .
C36 C 0.7452(4) 1.1723(3) 0.9729(3) 0.0255(9) Uani 1 1 d . . .
H36A H 0.6898 1.1198 0.9984 0.031 Uiso 1 1 calc R . .
H36B H 0.8305 1.1715 1.0054 0.031 Uiso 1 1 calc R . .

loop_
_atom_site_aniso_label
_atom_site_aniso_U_11
_atom_site_aniso_U_22
_atom_site_aniso_U_33
_atom_site_aniso_U_23
_atom_site_aniso_U_13
_atom_site_aniso_U_12
Zn1 0.0186(2) 0.0155(2) 0.0139(2) 0.00437(17) 0.00567(18) 0.00989(18)
Zn2 0.0181(2) 0.0146(2) 0.0145(2) 0.00375(17) 0.00539(17) 0.00913(18)
N1 0.0208(16) 0.0153(15) 0.0144(15) 0.0066(12) 0.0065(13) 0.0106(13)
N2 0.0208(17) 0.0149(15) 0.0156(15) 0.0042(13) 0.0063(13) 0.0083(13)
O1 0.0195(14) 0.0164(12) 0.0161(13) 0.0060(10) 0.0057(11) 0.0100(11)
O2 0.0220(14) 0.0149(13) 0.0276(14) 0.0075(11) 0.0103(12) 0.0101(11)
O5 0.0277(15) 0.0164(13) 0.0183(13) 0.0077(11) 0.0093(11) 0.0116(12)
O6 0.0256(15) 0.0231(14) 0.0175(13) 0.0075(11) 0.0042(10) 0.0064(12)
O8 0.0208(14) 0.0187(13) 0.0167(13) 0.0063(11) 0.0036(11) 0.0074(11)
O7 0.0209(14) 0.0160(13) 0.0219(14) 0.0010(11) 0.0112(11) 0.0064(11)
O3 0.0201(14) 0.0232(13) 0.0170(13) 0.0055(11) 0.0061(11) 0.0122(11)
O4 0.0270(15) 0.0231(14) 0.0145(13) 0.0042(11) 0.0035(11) 0.0156(12)
C1 0.023(2) 0.0118(17) 0.0141(18) -0.0005(14) 0.0021(16) 0.0101(16)
C2 0.023(2) 0.0152(18) 0.0133(18) 0.0029(15) 0.0052(15) 0.0089(16)
C15 0.027(2) 0.0119(17) 0.0090(17) -0.0009(14) 0.0028(16) 0.0081(16)
C16 0.022(2) 0.0119(17) 0.0171(18) 0.0038(15) 0.0055(15) 0.0082(15)
C28 0.026(2) 0.0057(16) 0.022(2) 0.0032(15) 0.0089(17) 0.0088(15)
C27 0.023(2) 0.0139(17) 0.0166(18) 0.0045(15) 0.0085(16) 0.0107(16)
C14 0.023(2) 0.0104(17) 0.0161(19) 0.0044(14) 0.0068(16) 0.0056(15)
C13 0.0142(18) 0.0164(18) 0.0154(18) 0.0015(15) 0.0022(15) 0.0077(15)
C40 0.021(2) 0.0172(18) 0.0177(19) 0.0079(15) 0.0061(16) 0.0089(16)
C41 0.025(2) 0.025(2) 0.021(2) 0.0088(17) 0.0116(17) 0.0154(18)
C37 0.036(2) 0.0160(18) 0.0137(18) 0.0064(15) 0.0127(17) 0.0165(18)
C38 0.029(2) 0.0164(18) 0.0156(19) 0.0027(15) 0.0087(16) 0.0067(17)
C39 0.0189(19) 0.0198(19) 0.0178(19) 0.0061(16) 0.0067(16) 0.0090(16)
C3 0.0179(19) 0.0123(17) 0.0163(18) 0.0052(15) 0.0070(15) 0.0081(15)
C4 0.0194(19) 0.0197(19) 0.0176(19) 0.0082(15) 0.0072(15) 0.0110(16)
C5 0.023(2) 0.0126(17) 0.0180(19) 0.0075(15) 0.0041(16) 0.0072(15)
C12 0.025(2) 0.0139(18) 0.022(2) 0.0065(15) 0.0049(16) 0.0108(16)
C10 0.0168(19) 0.0178(18) 0.024(2) 0.0053(16) 0.0060(16) 0.0113(16)
C9 0.0203(19) 0.0133(17) 0.0175(18) 0.0055(15) 0.0056(15) 0.0076(15)
C7 0.0150(18) 0.0135(17) 0.0137(17) 0.0038(14) 0.0020(14) 0.0067(15)
C11 0.021(2) 0.0135(17) 0.0188(19) 0.0053(15) 0.0075(16) 0.0106(16)
C8 0.0163(18) 0.0121(17) 0.0142(17) 0.0051(14) 0.0056(14) 0.0072(15)
C6 0.0176(19) 0.0137(17) 0.0182(19) 0.0039(15) 0.0038(15) 0.0067(15)
C17 0.0162(18) 0.0181(18) 0.0151(18) 0.0073(15) 0.0059(15) 0.0072(15)
C18 0.0171(19) 0.0131(17) 0.0219(19) 0.0096(15) 0.0067(15) 0.0074(15)
C19 0.022(2) 0.0162(18) 0.0172(18) 0.0091(15) 0.0091(15) 0.0084(16)
C20 0.024(2) 0.024(2) 0.026(2) 0.0111(17) 0.0145(17) 0.0114(17)
C21 0.0132(18) 0.0198(19) 0.023(2) 0.0096(16) 0.0076(15) 0.0072(16)
C25 0.022(2) 0.0205(19) 0.0175(19) 0.0076(16) 0.0079(16) 0.0127(16)
C26 0.0130(18) 0.0129(17) 0.0156(18) 0.0050(14) 0.0049(14) 0.0060(14)
C23 0.0162(19) 0.0123(17) 0.0150(18) 0.0034(14) 0.0052(15) 0.0082(15)
C24 0.0217(19) 0.0189(19) 0.0144(18) 0.0083(15) 0.0068(15) 0.0120(16)
C22 0.0178(19) 0.0192(19) 0.0198(19) 0.0095(16) 0.0040(16) 0.0067(16)
C33 0.019(2) 0.0176(18) 0.0196(19) 0.0082(16) 0.0059(16) 0.0112(16)
C32 0.0189(19) 0.0158(18) 0.0181(19) 0.0064(15) 0.0042(15) 0.0056(16)
C31 0.026(2) 0.0131(17) 0.0188(19) 0.0087(15) 0.0106(16) 0.0069(16)
C30 0.022(2) 0.025(2) 0.0196(19) 0.0100(16) 0.0118(16) 0.0143(17)
C29 0.019(2) 0.0208(19) 0.0152(18) 0.0075(16) 0.0050(15) 0.0074(16)
C34 0.029(2) 0.0180(19) 0.020(2) 0.0002(16) 0.0088(17) 0.0103(17)
C35 0.035(2) 0.0166(19) 0.026(2) 0.0065(17) 0.0137(18) 0.0098(18)
C36 0.041(3) 0.021(2) 0.023(2) 0.0101(17) 0.0138(19) 0.0198(19)

loop_
_atom_type_symbol
_atom_type_description
_atom_type_scat_dispersion_real
_atom_type_scat_dispersion_imag
_atom_type_scat_source
C C 0.0033 0.0016 'International Tables Vol C Tables 4.2.6.8 and 6.1.1.4'
H H 0.0000 0.0000 'International Tables Vol C Tables 4.2.6.8 and 6.1.1.4'
N N 0.0061 0.0033 'International Tables Vol C Tables 4.2.6.8 and 6.1.1.4'
O O 0.0106 0.0060 'International Tables Vol C Tables 4.2.6.8 and 6.1.1.4'
Zn Zn 0.2839 1.4301 'International Tables Vol C Tables 4.2.6.8 and 6.1.1.4'

loop_
_geom_angle_atom_site_label_1
_geom_angle_atom_site_label_2
_geom_angle_atom_site_label_3
_geom_angle
_geom_angle_site_symmetry_1
_geom_angle_site_symmetry_3
_geom_angle_publ_flag
O7 Zn1 O4 111.35(10) 2_665 2_776 ?
O7 Zn1 O5 95.50(10) 2_665 . ?
O4 Zn1 O5 152.41(10) 2_776 . ?
O7 Zn1 N1 92.42(10) 2_665 1_544 ?
O4 Zn1 N1 87.98(10) 2_776 1_544 ?
O5 Zn1 N1 97.43(10) . 1_544 ?
O7 Zn1 O1 88.80(9) 2_665 . ?
O4 Zn1 O1 84.32(9) 2_776 . ?
O5 Zn1 O1 90.21(9) . . ?
N1 Zn1 O1 172.11(10) 1_544 . ?
O7 Zn1 O6 154.73(9) 2_665 . ?
O4 Zn1 O6 93.92(9) 2_776 . ?
O5 Zn1 O6 59.46(9) . . ?
N1 Zn1 O6 87.97(10) 1_544 . ?
O1 Zn1 O6 94.25(8) . . ?
O8 Zn2 O3 117.97(10) 2_665 2_776 ?
O8 Zn2 O1 111.24(10) 2_665 . ?
O3 Zn2 O1 106.08(10) 2_776 . ?
O8 Zn2 N2 109.87(11) 2_665 . ?
O3 Zn2 N2 103.29(11) 2_776 . ?
O1 Zn2 N2 107.71(11) . . ?
C39 N1 C40 117.8(3) . . ?
C39 N1 Zn1 122.4(2) . 1_566 ?
C40 N1 Zn1 119.2(2) . 1_566 ?
C33 N2 C29 117.6(3) . . ?
C33 N2 Zn2 121.2(2) . . ?
C29 N2 Zn2 121.2(2) . . ?
C1 O1 Zn2 109.9(2) . . ?
C1 O1 Zn1 117.06(19) . . ?
Zn2 O1 Zn1 95.85(9) . . ?
C15 O5 Zn1 96.4(2) . . ?
C15 O6 Zn1 83.1(2) . . ?
C28 O8 Zn2 116.4(2) . 2_665 ?
C28 O7 Zn1 136.6(2) . 2_665 ?
C14 O3 Zn2 116.3(2) . 2_776 ?
C14 O4 Zn1 145.9(2) . 2_776 ?
O2 C1 O1 122.3(3) . . ?
O2 C1 C2 121.8(3) . . ?
O1 C1 C2 115.8(3) . . ?
C1 C2 C3 113.0(3) . . ?
C1 C2 H2A 109.0 . . ?
C3 C2 H2A 109.0 . . ?
C1 C2 H2B 109.0 . . ?
C3 C2 H2B 109.0 . . ?
H2A C2 H2B 107.8 . . ?
O6 C15 O5 120.8(3) . . ?
O6 C15 C16 120.8(3) . . ?
O5 C15 C16 118.3(3) . . ?
C15 C16 C17 113.3(3) . . ?
C15 C16 H16A 108.9 . . ?
C17 C16 H16A 108.9 . . ?
C15 C16 H16B 108.9 . . ?
C17 C16 H16B 108.9 . . ?
H16A C16 H16B 107.7 . . ?
O7 C28 O8 125.0(3) . . ?
O7 C28 C27 118.2(3) . . ?
O8 C28 C27 116.8(3) . . ?
C28 C27 C26 117.0(3) . . ?
C28 C27 H27A 108.0 . . ?
C26 C27 H27A 108.0 . . ?
C28 C27 H27B 108.0 . . ?
C26 C27 H27B 108.0 . . ?
H27A C27 H27B 107.3 . . ?
O4 C14 O3 124.2(3) . . ?
O4 C14 C13 115.3(3) . . ?
O3 C14 C13 120.6(3) . . ?
C14 C13 C7 123.1(3) . . ?
C14 C13 H13A 106.5 . . ?
C7 C13 H13A 106.5 . . ?
C14 C13 H13B 106.5 . . ?
C7 C13 H13B 106.5 . . ?
H13A C13 H13B 106.5 . . ?
N1 C40 C41 122.2(3) . . ?
N1 C40 H40 118.9 . . ?
C41 C40 H40 118.9 . . ?
C40 C41 C37 120.1(3) . . ?
C40 C41 H41 119.9 . . ?
C37 C41 H41 119.9 . . ?
C41 C37 C38 117.2(3) . . ?
C41 C37 C36 121.9(3) . . ?
C38 C37 C36 120.8(4) . . ?
C39 C38 C37 119.4(4) . . ?
C39 C38 H38 120.3 . . ?
C37 C38 H38 120.3 . . ?
N1 C39 C38 122.9(3) . . ?
N1 C39 H39 118.6 . . ?
C38 C39 H39 118.6 . . ?
C9 C3 C8 109.3(3) . . ?
C9 C3 C4 107.9(3) . . ?
C8 C3 C4 108.9(3) . . ?
C9 C3 C2 111.5(3) . . ?
C8 C3 C2 111.7(3) . . ?
C4 C3 C2 107.5(3) . . ?
C5 C4 C3 110.3(3) . . ?
C5 C4 H4A 109.6 . . ?
C3 C4 H4A 109.6 . . ?
C5 C4 H4B 109.6 . . ?
C3 C4 H4B 109.6 . . ?
H4A C4 H4B 108.1 . . ?
C6 C5 C4 109.6(3) . . ?
C6 C5 C12 109.5(3) . . ?
C4 C5 C12 109.3(3) . . ?
C6 C5 H5 109.5 . . ?
C4 C5 H5 109.5 . . ?
C12 C5 H5 109.5 . . ?
C10 C12 C5 108.9(3) . . ?
C10 C12 H12A 109.9 . . ?
C5 C12 H12A 109.9 . . ?
C10 C12 H12B 109.9 . . ?
C5 C12 H12B 109.9 . . ?
H12A C12 H12B 108.3 . . ?
C11 C10 C9 108.8(3) . . ?
C11 C10 C12 109.5(3) . . ?
C9 C10 C12 109.8(3) . . ?
C11 C10 H10 109.6 . . ?
C9 C10 H10 109.6 . . ?
C12 C10 H10 109.6 . . ?
C10 C9 C3 110.5(3) . . ?
C10 C9 H9A 109.6 . . ?
C3 C9 H9A 109.6 . . ?
C10 C9 H9B 109.6 . . ?
C3 C9 H9B 109.6 . . ?
H9A C9 H9B 108.1 . . ?
C8 C7 C11 108.4(3) . . ?
C8 C7 C13 113.6(3) . . ?
C11 C7 C13 106.3(3) . . ?
C8 C7 C6 108.7(3) . . ?
C11 C7 C6 107.6(3) . . ?
C13 C7 C6 112.1(3) . . ?
C10 C11 C7 111.3(3) . . ?
C10 C11 H11A 109.4 . . ?
C7 C11 H11A 109.4 . . ?
C10 C11 H11B 109.4 . . ?
C7 C11 H11B 109.4 . . ?
H11A C11 H11B 108.0 . . ?
C7 C8 C3 111.2(3) . . ?
C7 C8 H8A 109.4 . . ?
C3 C8 H8A 109.4 . . ?
C7 C8 H8B 109.4 . . ?
C3 C8 H8B 109.4 . . ?
H8A C8 H8B 108.0 . . ?
C5 C6 C7 111.0(3) . . ?
C5 C6 H6A 109.4 . . ?
C7 C6 H6A 109.4 . . ?
C5 C6 H6B 109.4 . . ?
C7 C6 H6B 109.4 . . ?
H6A C6 H6B 108.0 . . ?
C22 C17 C23 109.5(3) . . ?
C22 C17 C18 107.9(3) . . ?
C23 C17 C18 108.3(3) . . ?
C22 C17 C16 111.6(3) . . ?
C23 C17 C16 110.7(3) . . ?
C18 C17 C16 108.7(3) . . ?
C19 C18 C17 110.8(3) . . ?
C19 C18 H18A 109.5 . . ?
C17 C18 H18A 109.5 . . ?
C19 C18 H18B 109.5 . . ?
C17 C18 H18B 109.5 . . ?
H18A C18 H18B 108.1 . . ?
C20 C19 C24 109.3(3) . . ?
C20 C19 C18 108.9(3) . . ?
C24 C19 C18 109.6(3) . . ?
C20 C19 H19 109.7 . . ?
C24 C19 H19 109.7 . . ?
C18 C19 H19 109.7 . . ?
C19 C20 C21 109.3(3) . . ?
C19 C20 H20A 109.8 . . ?
C21 C20 H20A 109.8 . . ?
C19 C20 H20B 109.8 . . ?
C21 C20 H20B 109.8 . . ?
H20A C20 H20B 108.3 . . ?
C25 C21 C20 109.5(3) . . ?
C25 C21 C22 108.8(3) . . ?
C20 C21 C22 110.0(3) . . ?
C25 C21 H21 109.5 . . ?
C20 C21 H21 109.5 . . ?
C22 C21 H21 109.5 . . ?
C21 C25 C26 111.3(3) . . ?
C21 C25 H25A 109.4 . . ?
C26 C25 H25A 109.4 . . ?
C21 C25 H25B 109.4 . . ?
C26 C25 H25B 109.4 . . ?
H25A C25 H25B 108.0 . . ?
C25 C26 C24 109.5(3) . . ?
C25 C26 C27 107.9(3) . . ?
C24 C26 C27 111.6(3) . . ?
C25 C26 C23 107.9(3) . . ?
C24 C26 C23 108.4(3) . . ?
C27 C26 C23 111.5(3) . . ?
C17 C23 C26 111.2(3) . . ?
C17 C23 H23A 109.4 . . ?
C26 C23 H23A 109.4 . . ?
C17 C23 H23B 109.4 . . ?
C26 C23 H23B 109.4 . . ?
H23A C23 H23B 108.0 . . ?
C26 C24 C19 110.0(3) . . ?
C26 C24 H24A 109.7 . . ?
C19 C24 H24A 109.7 . . ?
C26 C24 H24B 109.7 . . ?
C19 C24 H24B 109.7 . . ?
H24A C24 H24B 108.2 . . ?
C17 C22 C21 110.0(3) . . ?
C17 C22 H22A 109.7 . . ?
C21 C22 H22A 109.7 . . ?
C17 C22 H22B 109.7 . . ?
C21 C22 H22B 109.7 . . ?
H22A C22 H22B 108.2 . . ?
N2 C33 C32 123.4(3) . . ?
N2 C33 H33 118.3 . . ?
C32 C33 H33 118.3 . . ?
C33 C32 C31 119.0(3) . . ?
C33 C32 H32 120.5 . . ?
C31 C32 H32 120.5 . . ?
C32 C31 C30 117.8(3) . . ?
C32 C31 C34 120.8(3) . . ?
C30 C31 C34 121.3(3) . . ?
C29 C30 C31 119.7(3) . . ?
C29 C30 H30 120.1 . . ?
C31 C30 H30 120.1 . . ?
N2 C29 C30 122.4(3) . . ?
N2 C29 H29 118.8 . . ?
C30 C29 H29 118.8 . . ?
C31 C34 C35 110.0(3) . . ?
C31 C34 H34A 109.7 . . ?
C35 C34 H34A 109.7 . . ?
C31 C34 H34B 109.7 . . ?
C35 C34 H34B 109.7 . . ?
H34A C34 H34B 108.2 . . ?
C36 C35 C34 114.4(3) . . ?
C36 C35 H35A 108.7 . . ?
C34 C35 H35A 108.7 . . ?
C36 C35 H35B 108.7 . . ?
C34 C35 H35B 108.7 . . ?
H35A C35 H35B 107.6 . . ?
C37 C36 C35 115.3(3) . . ?
C37 C36 H36A 108.5 . . ?
C35 C36 H36A 108.5 . . ?
C37 C36 H36B 108.5 . . ?
C35 C36 H36B 108.5 . . ?
H36A C36 H36B 107.5 . . ?

loop_
_geom_bond_atom_site_label_1
_geom_bond_atom_site_label_2
_geom_bond_distance
_geom_bond_site_symmetry_2
_geom_bond_publ_flag
Zn1 O7 2.036(2) 2_665 ?
Zn1 O4 2.038(2) 2_776 ?
Zn1 O5 2.045(2) . ?
Zn1 N1 2.113(3) 1_544 ?
Zn1 O1 2.256(2) . ?
Zn1 O6 2.343(3) . ?
Zn2 O8 1.926(2) 2_665 ?
Zn2 O3 1.947(2) 2_776 ?
Zn2 O1 1.978(2) . ?
Zn2 N2 2.014(3) . ?
N1 C39 1.333(4) . ?
N1 C40 1.339(4) . ?
N1 Zn1 2.113(3) 1_566 ?
N2 C33 1.335(4) . ?
N2 C29 1.349(4) . ?
O1 C1 1.318(4) . ?
O2 C1 1.226(4) . ?
O5 C15 1.266(4) . ?
O6 C15 1.255(4) . ?
O8 C28 1.270(4) . ?
O8 Zn2 1.926(2) 2_665 ?
O7 C28 1.258(4) . ?
O7 Zn1 2.036(2) 2_665 ?
O3 C14 1.270(4) . ?
O3 Zn2 1.947(2) 2_776 ?
O4 C14 1.250(4) . ?
O4 Zn1 2.038(2) 2_776 ?
C1 C2 1.507(5) . ?
C2 C3 1.547(4) . ?
C2 H2A 0.9900 . ?
C2 H2B 0.9900 . ?
C15 C16 1.510(5) . ?
C16 C17 1.543(5) . ?
C16 H16A 0.9900 . ?
C16 H16B 0.9900 . ?
C28 C27 1.508(5) . ?
C27 C26 1.539(5) . ?
C27 H27A 0.9900 . ?
C27 H27B 0.9900 . ?
C14 C13 1.513(5) . ?
C13 C7 1.536(4) . ?
C13 H13A 0.9900 . ?
C13 H13B 0.9900 . ?
C40 C41 1.379(5) . ?
C40 H40 0.9500 . ?
C41 C37 1.380(5) . ?
C41 H41 0.9500 . ?
C37 C38 1.386(5) . ?
C37 C36 1.510(5) . ?
C38 C39 1.381(5) . ?
C38 H38 0.9500 . ?
C39 H39 0.9500 . ?
C3 C9 1.530(5) . ?
C3 C8 1.535(5) . ?
C3 C4 1.543(5) . ?
C4 C5 1.530(5) . ?
C4 H4A 0.9900 . ?
C4 H4B 0.9900 . ?
C5 C6 1.525(5) . ?
C5 C12 1.531(5) . ?
C5 H5 1.0000 . ?
C12 C10 1.530(5) . ?
C12 H12A 0.9900 . ?
C12 H12B 0.9900 . ?
C10 C11 1.527(5) . ?
C10 C9 1.528(4) . ?
C10 H10 1.0000 . ?
C9 H9A 0.9900 . ?
C9 H9B 0.9900 . ?
C7 C8 1.532(4) . ?
C7 C11 1.534(5) . ?
C7 C6 1.539(5) . ?
C11 H11A 0.9900 . ?
C11 H11B 0.9900 . ?
C8 H8A 0.9900 . ?
C8 H8B 0.9900 . ?
C6 H6A 0.9900 . ?
C6 H6B 0.9900 . ?
C17 C22 1.528(5) . ?
C17 C23 1.536(5) . ?
C17 C18 1.539(5) . ?
C18 C19 1.538(5) . ?
C18 H18A 0.9900 . ?
C18 H18B 0.9900 . ?
C19 C20 1.529(5) . ?
C19 C24 1.536(5) . ?
C19 H19 1.0000 . ?
C20 C21 1.533(5) . ?
C20 H20A 0.9900 . ?
C20 H20B 0.9900 . ?
C21 C25 1.518(5) . ?
C21 C22 1.537(5) . ?
C21 H21 1.0000 . ?
C25 C26 1.523(5) . ?
C25 H25A 0.9900 . ?
C25 H25B 0.9900 . ?
C26 C24 1.535(4) . ?
C26 C23 1.540(4) . ?
C23 H23A 0.9900 . ?
C23 H23B 0.9900 . ?
C24 H24A 0.9900 . ?
C24 H24B 0.9900 . ?
C22 H22A 0.9900 . ?
C22 H22B 0.9900 . ?
C33 C32 1.378(5) . ?
C33 H33 0.9500 . ?
C32 C31 1.386(5) . ?
C32 H32 0.9500 . ?
C31 C30 1.388(5) . ?
C31 C34 1.507(5) . ?
C30 C29 1.375(5) . ?
C30 H30 0.9500 . ?
C29 H29 0.9500 . ?
C34 C35 1.543(5) . ?
C34 H34A 0.9900 . ?
C34 H34B 0.9900 . ?
C35 C36 1.514(5) . ?
C35 H35A 0.9900 . ?
C35 H35B 0.9900 . ?
C36 H36A 0.9900 . ?
C36 H36B 0.9900 . ?
